data_2216433
loop_
_publ_author_name
'Gerasimenko, A. V.'
'Didenko, N. A.'
'Kavun, V. Ya.'

_publ_section_title
;
 Rubidium potassium hexafluoridozirconate(IV) bis(hydrogen fluoride),
 Rb~2{-~<i>x</i>}K~<i>x~</i>ZrF~6~&#x00B7;2HF (<i>x</i> = 0.4171)
;
_journal_coeditor_code FI2047
_journal_issue 12
_journal_name_full 'Acta Crystallographica Section E'
_journal_page_first i198
_journal_page_last i198
_journal_paper_doi 10.1107/S1600536807058278
_journal_volume 63
_journal_year 2007
_chemical_formula_iupac 'Rb1.58 K0.42 Zr F6, 2H F'
_chemical_formula_moiety 'Rb1.5829 K0.4171 Zr F6, 2HF'
_chemical_formula_sum 'F8 H2 K0.4191 Rb1.5829 Zr'
_chemical_formula_weight 396.84
_chemical_name_systematic
;
Rubidium potassium hexafluoridozirconate(IV) bis(hydrogen fluoride)
;
_space_group_IT_number 14
_symmetry_cell_setting monoclinic
_symmetry_space_group_name_Hall '-P 2ybc'
_symmetry_space_group_name_H-M 'P 1 21/c 1'
_atom_sites_solution_hydrogens geom
_atom_sites_solution_primary direct
_atom_sites_solution_secondary difmap
_audit_creation_method SHELXL-97
_cell_angle_alpha 90.00
_cell_angle_beta 90.413(2)
_cell_angle_gamma 90.00
_cell_formula_units_Z 4
_cell_length_a 7.2427(5)
_cell_length_b 11.7111(8)
_cell_length_c 9.0742(6)
_cell_measurement_reflns_used 1764
_cell_measurement_temperature 173(2)
_cell_measurement_theta_max 31.327
_cell_measurement_theta_min 2.812
_cell_volume 769.65(9)
_computing_cell_refinement 'SAINT (Bruker, 2003)'
_computing_data_collection 'SMART  (Bruker, 1998)'
_computing_data_reduction 'SAINT (Bruker, 2003)'
_computing_molecular_graphics 'SHELXTL (Bruker, 1998)'
_computing_publication_material 'SHELXTL (Bruker, 1998)'
_computing_structure_refinement 'SHELXTL (Bruker, 1998)'
_computing_structure_solution 'SHELXTL (Bruker, 1998)'
_diffrn_ambient_temperature 173(2)
_diffrn_detector_area_resol_mean 8.33
_diffrn_measured_fraction_theta_full 0.996
_diffrn_measured_fraction_theta_max 0.953
_diffrn_measurement_device_type 'Bruker SMART 1000 CCD area-detector'
_diffrn_measurement_method 'omega scans'
_diffrn_radiation_monochromator graphite
_diffrn_radiation_source 'fine-focus sealed tube'
_diffrn_radiation_type MoK\a
_diffrn_radiation_wavelength 0.71073
_diffrn_reflns_av_R_equivalents 0.0326
_diffrn_reflns_av_sigmaI/netI 0.0361
_diffrn_reflns_limit_h_max 10
_diffrn_reflns_limit_h_min -10
_diffrn_reflns_limit_k_max 16
_diffrn_reflns_limit_k_min -17
_diffrn_reflns_limit_l_max 7
_diffrn_reflns_limit_l_min -13
_diffrn_reflns_number 6082
_diffrn_reflns_theta_full 30.00
_diffrn_reflns_theta_max 31.49
_diffrn_reflns_theta_min 2.81
_exptl_absorpt_coefficient_mu 11.681
_exptl_absorpt_correction_T_max 0.44421
_exptl_absorpt_correction_T_min 0.17617
_exptl_absorpt_correction_type gaussian
_exptl_absorpt_process_details '(SADABS and XPREP; Bruker, 2003)'
_exptl_crystal_colour colourless
_exptl_crystal_density_diffrn 3.425
_exptl_crystal_density_method 'not measured'
_exptl_crystal_description prism
_exptl_crystal_F_000 722
_exptl_crystal_size_max 0.27
_exptl_crystal_size_mid 0.22
_exptl_crystal_size_min 0.17
_refine_diff_density_max 0.676
_refine_diff_density_min -0.623
_refine_ls_extinction_coef 0.0034(3)
_refine_ls_extinction_expression Fc^*^=kFc[1+0.001xFc^2^\l^3^/sin(2\q)]^-1/4^
_refine_ls_extinction_method SHELXL
_refine_ls_goodness_of_fit_ref 1.063
_refine_ls_hydrogen_treatment refxyz
_refine_ls_matrix_type full
_refine_ls_number_parameters 119
_refine_ls_number_reflns 2437
_refine_ls_number_restraints 1
_refine_ls_restrained_S_all 1.063
_refine_ls_R_factor_all 0.0295
_refine_ls_R_factor_gt 0.0260
_refine_ls_shift/su_max 0.026
_refine_ls_shift/su_mean 0.001
_refine_ls_structure_factor_coef Fsqd
_refine_ls_weighting_details 'calc w=1/[\s^2^(Fo^2^)+(0.0216P)^2^+0.8571P] where P=(Fo^2^+2Fc^2^)/3'
_refine_ls_weighting_scheme calc
_refine_ls_wR_factor_gt 0.0598
_refine_ls_wR_factor_ref 0.0607
_reflns_number_gt 2223
_reflns_number_total 2437
_reflns_threshold_expression I>2\s(I)
_cod_data_source_file fi2047.cif
_cod_data_source_block I
_cod_original_sg_symbol_H-M 'P 21/c'
_cod_original_formula_sum 'F8 H2  K0.4191 Rb1.5829 Zr1'
_cod_database_code 2216433
_cod_database_fobs_code 2216433

loop_
_symmetry_equiv_pos_as_xyz
'x, y, z'
'-x, y+1/2, -z+1/2'
'-x, -y, -z'
'x, -y-1/2, z-1/2'

loop_
_atom_site_type_symbol
_atom_site_label
_atom_site_fract_x
_atom_site_fract_y
_atom_site_fract_z
_atom_site_U_iso_or_equiv
_atom_site_adp_type
_atom_site_calc_flag
_atom_site_refinement_flags
_atom_site_occupancy
Zr Zr 0.13506(2) 0.979721(14) 0.169058(18) 0.01248(4) Uani d . 1
Rb Rb1 0.85934(3) 0.681632(16) -0.00920(2) 0.01949(5) Uani d P 0.8742(7)
K K1 0.85934(3) 0.681632(16) -0.00920(2) 0.01949(5) Uani d P 0.1258
Rb Rb2 0.63267(3) 0.14738(2) 0.22385(2) 0.02009(6) Uani d P 0.7087(7)
K K2 0.63267(3) 0.14738(2) 0.22385(2) 0.02009(6) Uani d P 0.2913
F F2 -0.05205(17) 1.02431(10) 0.31821(13) 0.0210(3) Uani d . 1
F F1 0.05701(15) 0.91307(9) -0.04199(12) 0.0172(2) Uani d . 1
F F5 0.08382(18) 0.81754(10) 0.22501(13) 0.0232(3) Uani d . 1
F F6 0.2991(2) 0.97382(11) 0.36010(14) 0.0300(3) Uani d . 1
F F3 0.25829(19) 1.13146(11) 0.16978(18) 0.0335(3) Uani d . 1
F F4 0.37882(18) 0.92093(14) 0.08435(16) 0.0360(4) Uani d . 1
F F7 0.5434(2) 0.17326(12) 0.52128(18) 0.0402(4) Uani d . 1
H H1 0.593(5) 0.121(3) 0.560(4) 0.060 Uiso d . 1
F F8a 0.6904(3) 0.8804(2) 0.1602(3) 0.0417(6) Uani d PU 0.790(4)
F F8b 0.6467(11) 0.8442(8) 0.1869(10) 0.040(2) Uani d PU 0.210(4)
H H2 0.586(5) 0.897(3) 0.147(4) 0.060 Uiso d . 1

loop_
_atom_site_aniso_label
_atom_site_aniso_U_11
_atom_site_aniso_U_22
_atom_site_aniso_U_33
_atom_site_aniso_U_12
_atom_site_aniso_U_13
_atom_site_aniso_U_23
Zr 0.01345(7) 0.01337(7) 0.01059(7) 0.00168(6) -0.00099(6) -0.00001(6)
Rb1 0.02571(10) 0.01514(8) 0.01765(9) 0.00183(7) 0.00263(7) 0.00237(6)
K1 0.02571(10) 0.01514(8) 0.01765(9) 0.00183(7) 0.00263(7) 0.00237(6)
Rb2 0.01561(10) 0.02453(11) 0.02013(11) 0.00128(8) 0.00099(8) -0.00070(8)
K2 0.01561(10) 0.02453(11) 0.02013(11) 0.00128(8) 0.00099(8) -0.00070(8)
F2 0.0253(6) 0.0220(5) 0.0156(5) 0.0044(4) 0.0042(4) 0.0006(4)
F1 0.0210(5) 0.0169(5) 0.0138(5) 0.0053(4) -0.0029(4) -0.0029(4)
F5 0.0330(6) 0.0160(5) 0.0207(6) 0.0031(4) 0.0029(5) 0.0033(4)
F6 0.0370(7) 0.0303(6) 0.0226(6) 0.0114(5) -0.0128(5) -0.0042(5)
F3 0.0259(6) 0.0244(6) 0.0501(8) -0.0088(5) -0.0119(6) 0.0105(6)
F4 0.0154(5) 0.0602(9) 0.0324(7) 0.0094(6) -0.0016(5) -0.0153(6)
F7 0.0547(9) 0.0300(7) 0.0359(8) 0.0137(6) -0.0158(7) 0.0032(6)
F8a 0.0205(8) 0.0497(12) 0.0547(13) 0.0074(8) -0.0132(8) -0.0072(10)
F8b 0.027(4) 0.052(5) 0.040(4) 0.015(3) -0.012(3) -0.002(3)

loop_
_atom_type_symbol
_atom_type_description
_atom_type_scat_dispersion_real
_atom_type_scat_dispersion_imag
_atom_type_scat_source
H H 0.0000 0.0000 'International Tables Vol C Tables 4.2.6.8 and 6.1.1.4'
F F 0.0171 0.0103 'International Tables Vol C Tables 4.2.6.8 and 6.1.1.4'
K K 0.2009 0.2494 'International Tables Vol C Tables 4.2.6.8 and 6.1.1.4'
Rb Rb -0.9393 2.9676 'International Tables Vol C Tables 4.2.6.8 and 6.1.1.4'
Zr Zr -2.9673 0.5597 'International Tables Vol C Tables 4.2.6.8 and 6.1.1.4'

loop_
_geom_angle_atom_site_label_1
_geom_angle_atom_site_label_2
_geom_angle_atom_site_label_3
_geom_angle_site_symmetry_1
_geom_angle_site_symmetry_3
_geom_angle
F3 Zr F2 . . 94.07(6)
F3 Zr F5 . . 158.63(6)
F2 Zr F5 . . 87.03(5)
F3 Zr F4 . . 85.05(6)
F2 Zr F4 . . 159.22(5)
F5 Zr F4 . . 86.46(6)
F3 Zr F6 . . 77.00(6)
F2 Zr F6 . . 80.28(5)
F5 Zr F6 . . 82.18(5)
F4 Zr F6 . . 79.30(6)
F3 Zr F1 . . 116.39(6)
F2 Zr F1 . . 121.80(5)
F5 Zr F1 . . 80.36(5)
F4 Zr F1 . . 76.38(5)
F6 Zr F1 . . 150.76(5)
F3 Zr F1 . 3_575 76.90(5)
F2 Zr F1 . 3_575 77.01(4)
F5 Zr F1 . 3_575 123.92(5)
F4 Zr F1 . 3_575 122.65(5)
F6 Zr F1 . 3_575 143.78(5)
F1 Zr F1 . 3_575 64.93(5)
F3 Zr Zr . 3_575 97.13(4)
F2 Zr Zr . 3_575 99.99(4)
F5 Zr Zr . 3_575 103.71(4)
F4 Zr Zr . 3_575 100.72(4)
F6 Zr Zr . 3_575 174.11(4)
F1 Zr Zr . 3_575 32.93(3)
F1 Zr Zr 3_575 3_575 32.00(3)
F3 Zr K1 . 2_655 56.76(5)
F2 Zr K1 . 2_655 45.93(4)
F5 Zr K1 . 2_655 112.13(4)
F4 Zr K1 . 2_655 119.86(4)
F6 Zr K1 . 2_655 50.27(4)
F1 Zr K1 . 2_655 158.95(3)
F1 Zr K1 3_575 2_655 94.13(3)
Zr Zr K1 3_575 2_655 126.108(8)
F3 Zr Rb1 . 2_655 56.76(5)
F2 Zr Rb1 . 2_655 45.93(4)
F5 Zr Rb1 . 2_655 112.13(4)
F4 Zr Rb1 . 2_655 119.86(4)
F6 Zr Rb1 . 2_655 50.27(4)
F1 Zr Rb1 . 2_655 158.95(3)
F1 Zr Rb1 3_575 2_655 94.13(3)
Zr Zr Rb1 3_575 2_655 126.108(8)
K1 Zr Rb1 2_655 2_655 0.000(4)
F3 Zr K1 . 4_476 130.00(5)
F2 Zr K1 . 4_476 44.43(3)
F5 Zr K1 . 4_476 43.60(4)
F4 Zr K1 . 4_476 123.24(5)
F6 Zr K1 . 4_476 70.46(4)
F1 Zr K1 . 4_476 110.42(3)
F1 Zr K1 3_575 4_476 109.51(3)
Zr Zr K1 3_575 4_476 113.868(8)
K1 Zr K1 2_655 4_476 73.249(7)
Rb1 Zr K1 2_655 4_476 73.249(7)
F3 Zr Rb1 . 4_476 130.00(5)
F2 Zr Rb1 . 4_476 44.43(3)
F5 Zr Rb1 . 4_476 43.60(4)
F4 Zr Rb1 . 4_476 123.24(5)
F6 Zr Rb1 . 4_476 70.46(4)
F1 Zr Rb1 . 4_476 110.42(3)
F1 Zr Rb1 3_575 4_476 109.51(3)
Zr Zr Rb1 3_575 4_476 113.868(8)
K1 Zr Rb1 2_655 4_476 73.249(7)
Rb1 Zr Rb1 2_655 4_476 73.249(7)
F3 Rb1 F2 3_675 2_645 165.97(4)
F3 Rb1 F5 3_675 4_675 74.50(4)
F2 Rb1 F5 2_645 4_675 103.22(3)
F3 Rb1 F7 3_675 2_655 72.69(4)
F2 Rb1 F7 2_645 2_655 118.71(4)
F5 Rb1 F7 4_675 2_655 122.10(4)
F3 Rb1 F2 3_675 4_675 115.83(4)
F2 Rb1 F2 2_645 4_675 71.96(4)
F5 Rb1 F2 4_675 4_675 55.89(3)
F7 Rb1 F2 2_655 4_675 100.01(4)
F3 Rb1 F6 3_675 2_645 139.43(4)
F2 Rb1 F6 2_645 2_645 53.04(4)
F5 Rb1 F6 4_675 2_645 126.13(4)
F7 Rb1 F6 2_655 2_645 66.82(4)
F2 Rb1 F6 4_675 2_645 70.32(3)
F3 Rb1 F8b 3_675 . 69.88(18)
F2 Rb1 F8b 2_645 . 107.10(17)
F5 Rb1 F8b 4_675 . 140.44(18)
F7 Rb1 F8b 2_655 . 62.08(17)
F2 Rb1 F8b 4_675 . 159.74(18)
F6 Rb1 F8b 2_645 . 92.68(18)
F3 Rb1 F8a 3_675 . 62.45(6)
F2 Rb1 F8a 2_645 . 112.27(5)
F5 Rb1 F8a 4_675 . 129.92(5)
F7 Rb1 F8a 2_655 . 68.92(5)
F2 Rb1 F8a 4_675 . 168.91(5)
F6 Rb1 F8a 2_645 . 103.56(5)
F3 Rb1 F1 3_675 1_655 52.65(3)
F2 Rb1 F1 2_645 1_655 113.39(3)
F5 Rb1 F1 4_675 1_655 69.83(3)
F7 Rb1 F1 2_655 1_655 119.39(4)
F2 Rb1 F1 4_675 1_655 124.42(3)
F6 Rb1 F1 2_645 1_655 158.76(3)
F8b Rb1 F1 . 1_655 75.10(18)
F8a Rb1 F1 . 1_655 64.26(5)
F3 Rb1 F5 3_675 1_655 96.48(4)
F2 Rb1 F5 2_645 1_655 70.57(3)
F5 Rb1 F5 4_675 1_655 105.77(4)
F7 Rb1 F5 2_655 1_655 124.11(4)
F2 Rb1 F5 4_675 1_655 131.90(3)
F6 Rb1 F5 2_645 1_655 107.80(3)
F8b Rb1 F5 . 1_655 62.77(16)
F8a Rb1 F5 . 1_655 58.27(4)
F1 Rb1 F5 1_655 1_655 51.23(3)
F3 Rb1 F8b 3_675 4_575 57.94(17)
F2 Rb1 F8b 2_645 4_575 133.92(18)
F5 Rb1 F8b 4_675 4_575 63.29(16)
F7 Rb1 F8b 2_655 4_575 58.94(16)
F2 Rb1 F8b 4_675 4_575 64.24(18)
F6 Rb1 F8b 2_645 4_575 97.44(16)
F8b Rb1 F8b . 4_575 109.0(2)
F8a Rb1 F8b . 4_575 108.51(18)
F1 Rb1 F8b 1_655 4_575 102.92(16)
F5 Rb1 F8b 1_655 4_575 153.48(17)
F3 Rb1 F3 3_675 2_645 124.10(4)
F2 Rb1 F3 2_645 2_645 56.27(3)
F5 Rb1 F3 4_675 2_645 159.03(4)
F7 Rb1 F3 2_655 2_645 76.19(4)
F2 Rb1 F3 4_675 2_645 114.48(3)
F6 Rb1 F3 2_645 2_645 47.68(3)
F8b Rb1 F3 . 2_645 54.60(18)
F8a Rb1 F3 . 2_645 63.41(5)
F1 Rb1 F3 1_655 2_645 112.03(3)
F5 Rb1 F3 1_655 2_645 65.43(3)
F8b Rb1 F3 4_575 2_645 132.73(15)
F3 Rb2 F7 1_545 . 86.85(5)
F3 Rb2 F2 1_545 1_645 144.10(4)
F7 Rb2 F2 . 1_645 87.41(4)
F3 Rb2 F7 1_545 4_565 73.63(5)
F7 Rb2 F7 . 4_565 119.18(4)
F2 Rb2 F7 1_645 4_565 138.31(4)
F3 Rb2 F1 1_545 3_665 130.57(4)
F7 Rb2 F1 . 3_665 139.90(4)
F2 Rb2 F1 1_645 3_665 54.38(3)
F7 Rb2 F1 4_565 3_665 89.20(4)
F3 Rb2 F5 1_545 2_645 140.34(4)
F7 Rb2 F5 . 2_645 86.53(4)
F2 Rb2 F5 1_645 2_645 74.46(4)
F7 Rb2 F5 4_565 2_645 75.80(4)
F1 Rb2 F5 3_665 2_645 72.92(3)
F3 Rb2 F4 1_545 3_665 77.83(4)
F7 Rb2 F4 . 3_665 162.24(5)
F2 Rb2 F4 1_645 3_665 99.69(4)
F7 Rb2 F4 4_565 3_665 65.15(4)
F1 Rb2 F4 3_665 3_665 53.12(3)
F5 Rb2 F4 2_645 3_665 111.01(4)
F3 Rb2 F8b 1_545 2_645 57.80(15)
F7 Rb2 F8b . 2_645 61.51(17)
F2 Rb2 F8b 1_645 2_645 143.82(16)
F7 Rb2 F8b 4_565 2_645 59.32(17)
F1 Rb2 F8b 3_665 2_645 145.50(16)
F5 Rb2 F8b 2_645 2_645 84.96(15)
F4 Rb2 F8b 3_665 2_645 115.52(16)
F3 Rb2 F8a 1_545 1_545 91.79(5)
F7 Rb2 F8a . 1_545 108.11(5)
F2 Rb2 F8a 1_645 1_545 56.75(4)
F7 Rb2 F8a 4_565 1_545 128.97(5)
F1 Rb2 F8a 3_665 1_545 63.57(4)
F5 Rb2 F8a 2_645 1_545 127.33(4)
F4 Rb2 F8a 3_665 1_545 64.00(5)
F8b Rb2 F8a 2_645 1_545 146.87(16)
F3 Rb2 F6 1_545 1_545 47.43(4)
F7 Rb2 F6 . 1_545 62.84(4)
F2 Rb2 F6 1_645 1_545 99.19(3)
F7 Rb2 F6 4_565 1_545 120.99(4)
F1 Rb2 F6 3_665 1_545 128.33(3)
F5 Rb2 F6 2_645 1_545 149.16(3)
F4 Rb2 F6 3_665 1_545 99.78(4)
F8b Rb2 F6 2_645 1_545 83.42(16)
F8a Rb2 F6 1_545 1_545 64.92(4)
F3 Rb2 F4 1_545 1_545 50.53(4)
F7 Rb2 F4 . 1_545 108.06(4)
F2 Rb2 F4 1_645 1_545 98.39(3)
F7 Rb2 F4 4_565 1_545 102.15(4)
F1 Rb2 F4 3_665 1_545 90.96(3)
F5 Rb2 F4 2_645 1_545 163.69(3)
F4 Rb2 F4 3_665 1_545 55.00(5)
F8b Rb2 F4 2_645 1_545 108.15(15)
F8a Rb2 F4 1_545 1_545 42.00(4)
F6 Rb2 F4 1_545 1_545 45.37(3)
F3 Rb2 F8b 1_545 1_545 86.82(13)
F7 Rb2 F8b . 1_545 101.86(15)
F2 Rb2 F8b 1_645 1_545 59.86(13)
F7 Rb2 F8b 4_565 1_545 132.56(15)
F1 Rb2 F8b 3_665 1_545 71.30(14)
F5 Rb2 F8b 2_645 1_545 132.78(13)
F4 Rb2 F8b 3_665 1_545 68.69(15)
F8b Rb2 F8b 2_645 1_545 139.89(13)
F8a Rb2 F8b 1_545 1_545 7.76(14)
F6 Rb2 F8b 1_545 1_545 57.28(14)
F4 Rb2 F8b 1_545 1_545 38.61(13)
F3 Rb2 H1 1_545 . 94.1(7)
F7 Rb2 H1 . . 14.4(7)
F2 Rb2 H1 1_645 . 74.3(7)
F7 Rb2 H1 4_565 . 133.4(7)
F1 Rb2 H1 3_665 . 128.3(7)
F5 Rb2 H1 2_645 . 88.8(7)
F4 Rb2 H1 3_665 . 157.3(7)
F8b Rb2 H1 2_645 . 75.9(7)
F8a Rb2 H1 1_545 . 95.5(7)
F6 Rb2 H1 1_545 . 60.6(7)
F4 Rb2 H1 1_545 . 103.5(7)
F8b Rb2 H1 1_545 . 89.9(7)
Zr F2 K2 . 1_465 118.67(5)
Zr F2 Rb2 . 1_465 118.67(5)
Zr F2 Rb1 . 2_655 104.31(5)
K2 F2 Rb1 1_465 2_655 104.05(4)
Rb2 F2 Rb1 1_465 2_655 104.05(4)
Zr F2 K1 . 2_655 104.31(5)
K2 F2 K1 1_465 2_655 104.05(4)
Rb2 F2 K1 1_465 2_655 104.05(4)
Zr F2 K1 . 4_476 107.35(5)
K2 F2 K1 1_465 4_476 113.54(4)
Rb2 F2 K1 1_465 4_476 113.54(4)
Rb1 F2 K1 2_655 4_476 108.04(4)
K1 F2 K1 2_655 4_476 108.04(4)
Zr F2 Rb1 . 4_476 107.35(5)
K2 F2 Rb1 1_465 4_476 113.54(4)
Rb2 F2 Rb1 1_465 4_476 113.54(4)
Rb1 F2 Rb1 2_655 4_476 108.04(4)
K1 F2 Rb1 2_655 4_476 108.04(4)
Zr F1 Zr . 3_575 115.07(5)
Zr F1 K2 . 3_665 113.54(4)
Zr F1 K2 3_575 3_665 109.46(4)
Zr F1 Rb2 . 3_665 113.54(4)
Zr F1 Rb2 3_575 3_665 109.46(4)
Zr F1 Rb1 . 1_455 110.76(4)
Zr F1 Rb1 3_575 1_455 105.12(4)
K2 F1 Rb1 3_665 1_455 101.76(3)
Rb2 F1 Rb1 3_665 1_455 101.76(3)
Zr F1 K1 . 1_455 110.76(4)
Zr F1 K1 3_575 1_455 105.12(4)
K2 F1 K1 3_665 1_455 101.76(3)
Rb2 F1 K1 3_665 1_455 101.76(3)
Zr F5 K2 . 2_655 124.13(6)
Zr F5 Rb2 . 2_655 124.13(6)
Zr F5 Rb1 . 4_476 108.18(5)
K2 F5 Rb1 2_655 4_476 105.57(4)
Rb2 F5 Rb1 2_655 4_476 105.57(4)
Zr F5 K1 . 4_476 108.18(5)
K2 F5 K1 2_655 4_476 105.57(4)
Rb2 F5 K1 2_655 4_476 105.57(4)
Zr F5 Rb1 . 1_455 114.20(5)
K2 F5 Rb1 2_655 1_455 97.13(3)
Rb2 F5 Rb1 2_655 1_455 97.13(3)
Rb1 F5 Rb1 4_476 1_455 105.98(4)
K1 F5 Rb1 4_476 1_455 105.98(4)
Zr F5 K1 . 1_455 114.20(5)
K2 F5 K1 2_655 1_455 97.13(3)
Rb2 F5 K1 2_655 1_455 97.13(3)
Rb1 F5 K1 4_476 1_455 105.98(4)
K1 F5 K1 4_476 1_455 105.98(4)
Zr F6 K1 . 2_655 97.42(5)
Zr F6 Rb1 . 2_655 97.42(5)
Zr F6 K2 . 1_565 94.57(5)
K1 F6 K2 2_655 1_565 87.38(3)
Rb1 F6 K2 2_655 1_565 87.38(3)
Zr F6 Rb2 . 1_565 94.57(5)
K1 F6 Rb2 2_655 1_565 87.38(3)
Rb1 F6 Rb2 2_655 1_565 87.38(3)
Zr F3 K2 . 1_565 120.10(6)
Zr F3 Rb2 . 1_565 120.10(6)
Zr F3 Rb1 . 3_675 124.75(6)
K2 F3 Rb1 1_565 3_675 109.85(4)
Rb2 F3 Rb1 1_565 3_675 109.85(4)
Zr F3 K1 . 3_675 124.75(6)
K2 F3 K1 1_565 3_675 109.85(4)
Rb2 F3 K1 1_565 3_675 109.85(4)
Zr F3 K1 . 2_655 92.52(5)
K2 F3 K1 1_565 2_655 94.77(4)
Rb2 F3 K1 1_565 2_655 94.77(4)
Rb1 F3 K1 3_675 2_655 105.93(4)
K1 F3 K1 3_675 2_655 105.93(4)
Zr F3 Rb1 . 2_655 92.52(5)
K2 F3 Rb1 1_565 2_655 94.77(4)
Rb2 F3 Rb1 1_565 2_655 94.77(4)
Rb1 F3 Rb1 3_675 2_655 105.93(4)
K1 F3 Rb1 3_675 2_655 105.93(4)
Zr F4 K2 . 3_665 115.73(6)
Zr F4 Rb2 . 3_665 115.73(6)
Zr F4 Rb2 . 1_565 93.56(5)
K2 F4 Rb2 3_665 1_565 125.00(5)
Rb2 F4 Rb2 3_665 1_565 125.00(5)
Rb2 F7 K2 . 4_566 130.29(6)
Rb2 F7 Rb2 . 4_566 130.29(6)
Rb2 F7 Rb1 . 2_645 101.85(5)
K2 F7 Rb1 4_566 2_645 102.74(5)
Rb2 F7 Rb1 4_566 2_645 102.74(5)
Rb2 F7 K1 . 2_645 101.85(5)
K2 F7 K1 4_566 2_645 102.74(5)
Rb2 F7 K1 4_566 2_645 102.74(5)
Rb2 F7 H1 . . 104(3)
K2 F7 H1 4_566 . 100(3)
Rb2 F7 H1 4_566 . 100(3)
Rb1 F7 H1 2_645 . 120(3)
K1 F7 H1 2_645 . 120(3)
F8b F8a Rb1 . . 82.8(9)
F8b F8a K2 . 1_565 124.3(9)
Rb1 F8a K2 . 1_565 152.61(8)
F8b F8a Rb2 . 1_565 124.3(9)
Rb1 F8a Rb2 . 1_565 152.61(8)
F8b F8a Rb1 . 4_576 70.3(9)
Rb1 F8a Rb1 . 4_576 98.15(6)
K2 F8a Rb1 1_565 4_576 95.66(6)
Rb2 F8a Rb1 1_565 4_576 95.66(6)
F8b F8a K1 . 4_576 70.3(9)
Rb1 F8a K1 . 4_576 98.15(6)
K2 F8a K1 1_565 4_576 95.66(6)
Rb2 F8a K1 1_565 4_576 95.66(6)
F8b F8a H2 . . 74(3)
Rb1 F8a H2 . . 120(3)
K2 F8a H2 1_565 . 70(3)
Rb2 F8a H2 1_565 . 70(3)
Rb1 F8a H2 4_576 . 123(3)
K1 F8a H2 4_576 . 123(3)
F8a F8b Rb1 . . 86.2(9)
F8a F8b K1 . 4_576 99.7(10)
Rb1 F8b K1 . 4_576 101.8(2)
F8a F8b Rb1 . 4_576 99.7(10)
Rb1 F8b Rb1 . 4_576 101.8(2)
F8a F8b K2 . 2_655 169.4(11)
Rb1 F8b K2 . 2_655 91.2(2)
K1 F8b K2 4_576 2_655 90.9(2)
Rb1 F8b K2 4_576 2_655 90.9(2)
F8a F8b Rb2 . 2_655 169.4(11)
Rb1 F8b Rb2 . 2_655 91.2(2)
K1 F8b Rb2 4_576 2_655 90.9(2)
Rb1 F8b Rb2 4_576 2_655 90.9(2)
F8a F8b Rb2 . 1_565 47.9(9)
Rb1 F8b Rb2 . 1_565 134.0(3)
K1 F8b Rb2 4_576 1_565 91.6(2)
Rb1 F8b Rb2 4_576 1_565 91.6(2)
K2 F8b Rb2 2_655 1_565 132.8(3)
Rb2 F8b Rb2 2_655 1_565 132.8(3)
F8a F8b H2 . . 65(3)
Rb1 F8b H2 . . 118(3)
K1 F8b H2 4_576 . 134(3)
Rb1 F8b H2 4_576 . 134(3)
K2 F8b H2 2_655 . 108(3)
Rb2 F8b H2 2_655 . 108(3)
Rb2 F8b H2 1_565 . 45(3)

loop_
_geom_bond_atom_site_label_1
_geom_bond_atom_site_label_2
_geom_bond_site_symmetry_2
_geom_bond_distance
_geom_bond_publ_flag
Zr F3 . 1.9886(13) y
Zr F2 . 1.9919(12) y
Zr F5 . 2.0014(11) y
Zr F4 . 2.0497(13) y
Zr F6 . 2.0958(13) y
Zr F1 . 2.1403(11) y
Zr F1 3_575 2.1950(11) y
Zr Zr 3_575 3.6579(4) y
Zr K1 2_655 3.8882(3) ?
Zr Rb1 2_655 3.8882(3) ?
Zr K1 4_476 4.0207(3) ?
Zr Rb1 4_476 4.0207(3) ?
Rb1 F3 3_675 2.7609(14) ?
Rb1 F2 2_645 2.8829(12) ?
Rb1 F5 4_675 2.9183(13) ?
Rb1 F7 2_655 2.9197(18) ?
Rb1 F2 4_675 2.9489(12) ?
Rb1 F6 2_645 3.0156(13) ?
Rb1 F8b . 3.033(9) ?
Rb1 F8a . 3.051(2) ?
Rb1 F1 1_655 3.0806(11) ?
Rb1 F5 1_655 3.1054(13) ?
Rb1 F8b 4_575 3.164(9) ?
Rb1 F3 2_645 3.2550(16) ?
Rb2 F3 1_545 2.7584(14) ?
Rb2 F7 . 2.7964(17) ?
Rb2 F2 1_645 2.8278(12) ?
Rb2 F7 4_565 2.8621(16) ?
Rb2 F1 3_665 2.8860(11) ?
Rb2 F5 2_645 2.8964(12) ?
Rb2 F4 3_665 2.9094(14) ?
Rb2 F8b 2_645 3.176(9) ?
Rb2 F8a 1_545 3.207(2) ?
Rb2 F6 1_545 3.3969(15) ?
Rb2 F4 1_545 3.4615(16) ?
Rb2 F8b 1_545 3.568(9) ?
F2 K2 1_465 2.8278(12) ?
F2 Rb2 1_465 2.8278(12) ?
F2 Rb1 2_655 2.8829(12) ?
F2 K1 2_655 2.8829(12) ?
F2 K1 4_476 2.9489(12) ?
F2 Rb1 4_476 2.9489(12) ?
F1 Zr 3_575 2.1950(11) ?
F1 K2 3_665 2.8860(11) ?
F1 Rb2 3_665 2.8860(11) ?
F1 Rb1 1_455 3.0806(11) ?
F1 K1 1_455 3.0806(11) ?
F5 K2 2_655 2.8964(12) ?
F5 Rb2 2_655 2.8964(12) ?
F5 Rb1 4_476 2.9183(12) ?
F5 K1 4_476 2.9183(12) ?
F5 Rb1 1_455 3.1054(13) ?
F5 K1 1_455 3.1054(13) ?
F6 K1 2_655 3.0156(13) ?
F6 Rb1 2_655 3.0156(13) ?
F6 K2 1_565 3.3969(15) ?
F6 Rb2 1_565 3.3969(15) ?
F3 K2 1_565 2.7584(14) ?
F3 Rb2 1_565 2.7584(14) ?
F3 Rb1 3_675 2.7609(14) ?
F3 K1 3_675 2.7609(14) ?
F3 K1 2_655 3.2550(16) ?
F3 Rb1 2_655 3.2550(16) ?
F4 K2 3_665 2.9094(14) ?
F4 Rb2 3_665 2.9094(14) ?
F4 Rb2 1_565 3.4615(16) ?
F7 K2 4_566 2.8621(16) ?
F7 Rb2 4_566 2.8621(16) ?
F7 Rb1 2_645 2.9197(18) ?
F7 K1 2_645 2.9197(18) ?
F7 H1 . 0.79(4) ?
F8a F8b . 0.583(9) ?
F8a K2 1_565 3.207(2) ?
F8a Rb2 1_565 3.207(2) ?
F8a Rb1 4_576 3.313(2) ?
F8a K1 4_576 3.313(2) ?
F8a H2 . 0.79(4) ?
F8b K1 4_576 3.164(9) ?
F8b Rb1 4_576 3.164(9) ?
F8b K2 2_655 3.176(9) ?
F8b Rb2 2_655 3.176(9) ?
F8b Rb2 1_565 3.568(9) ?
F8b H2 . 0.84(4) ?

loop_
_geom_hbond_atom_site_label_D
_geom_hbond_atom_site_label_H
_geom_hbond_atom_site_label_A
_geom_hbond_site_symmetry_A
_geom_hbond_distance_DH
_geom_hbond_distance_HA
_geom_hbond_distance_DA
_geom_hbond_angle_DHA
_geom_hbond_publ_flag
F7 H1 F6 3_666 0.79(4) 1.54(4) 2.326(2) 176(4) y
F8a H2 F4 . 0.79(4) 1.62(4) 2.402(2) 168(4) y
F8b H2 F4 . 0.84(4) 1.62(4) 2.326(8) 139(4) y
